data_7229871
loop_
_publ_author_name
'Chisca, Diana'
'Croitor, Lilia'
'Petuhov, Oleg'
'Kulikova, Olga V.'
'Volodina, Galina F.'
'Coropceanu, Eduard B.'
'Masunov, Art\"em E.'
'Fonari, Marina S.'

_publ_section_title
;
 Tuning structures and emissive properties in a series of Zn(ii) and
 Cd(ii) coordination polymers containing dicarboxylic acids and
 nicotinamide pillars
;
_journal_issue 4
_journal_name_full CrystEngComm
_journal_page_first 432
_journal_paper_doi 10.1039/C7CE01988B
_journal_volume 20
_journal_year 2018
_chemical_formula_moiety 'C12 H17 Cd N3 O7'
_chemical_formula_sum 'C12 H17 Cd N3 O7'
_chemical_formula_weight 427.68
_space_group_crystal_system monoclinic
_space_group_IT_number 14
_space_group_name_Hall '-P 2yn'
_space_group_name_H-M_alt 'P 1 21/n 1'
_symmetry_space_group_name_Hall '-P 2yn'
_symmetry_space_group_name_H-M 'P 1 21/n 1'
_atom_sites_solution_hydrogens mixed
_audit_creation_method SHELXL-2014/7
_audit_update_record
;
2017-10-06 deposited with the CCDC.
2017-12-13 downloaded from the CCDC.
;
_cell_angle_alpha 90
_cell_angle_beta 94.263(3)
_cell_angle_gamma 90
_cell_formula_units_Z 4
_cell_length_a 7.2332(3)
_cell_length_b 29.3496(10)
_cell_length_c 7.6871(3)
_cell_measurement_reflns_used 1697
_cell_measurement_temperature 293(2)
_cell_measurement_theta_max 27.5800
_cell_measurement_theta_min 3.5080
_cell_volume 1627.39(11)
_computing_cell_refinement
;
CrysAlisPro, Agilent Technologies,
Version 1.171.37.35 (release 13-08-2014 CrysAlis171 .NET)
(compiled Aug 13 2014,18:06:01)
;
_computing_data_collection
;
CrysAlisPro, Agilent Technologies,
Version 1.171.37.35 (release 13-08-2014 CrysAlis171 .NET)
(compiled Aug 13 2014,18:06:01)
;
_computing_data_reduction
;
CrysAlisPro, Agilent Technologies,
Version 1.171.37.35 (release 13-08-2014 CrysAlis171 .NET)
(compiled Aug 13 2014,18:06:01)
;
_computing_structure_refinement 'SHELXL-2014/7 (Sheldrick, 2014)'
_computing_structure_solution 'SHELXS97 (Sheldrick, 2008)'
_diffrn_ambient_temperature 293(2)
_diffrn_detector 'CCD plate'
_diffrn_detector_type Eos
_diffrn_measured_fraction_theta_full 0.995
_diffrn_measured_fraction_theta_max 0.994
_diffrn_measurement_device 'four-circle diffractometer'
_diffrn_measurement_device_type 'Xcalibur, Eos'
_diffrn_measurement_method '\w scans'
_diffrn_radiation_type MoK\a
_diffrn_radiation_wavelength 0.71073
_diffrn_reflns_av_R_equivalents 0.0243
_diffrn_reflns_av_unetI/netI 0.0446
_diffrn_reflns_Laue_measured_fraction_full 0.995
_diffrn_reflns_Laue_measured_fraction_max 0.994
_diffrn_reflns_limit_h_max 7
_diffrn_reflns_limit_h_min -8
_diffrn_reflns_limit_k_max 35
_diffrn_reflns_limit_k_min -20
_diffrn_reflns_limit_l_max 9
_diffrn_reflns_limit_l_min -5
_diffrn_reflns_number 5522
_diffrn_reflns_point_group_measured_fraction_full 0.995
_diffrn_reflns_point_group_measured_fraction_max 0.994
_diffrn_reflns_theta_full 25.242
_diffrn_reflns_theta_max 25.498
_diffrn_reflns_theta_min 2.908
_exptl_absorpt_coefficient_mu 1.380
_exptl_absorpt_correction_T_max 1.00000
_exptl_absorpt_correction_T_min 0.86812
_exptl_absorpt_correction_type multi-scan
_exptl_absorpt_process_details
;
CrysAlisPro, Agilent Technologies,
Version 1.171.37.35 (release 13-08-2014 CrysAlis171 .NET)
(compiled Aug 13 2014,18:06:01)
Empirical absorption correction using spherical harmonics,
 implemented in SCALE3 ABSPACK scaling algorithm.
;
_exptl_crystal_colour colorless
_exptl_crystal_density_diffrn 1.746
_exptl_crystal_description needle
_exptl_crystal_F_000 856
_exptl_crystal_size_max 0.6
_exptl_crystal_size_mid 0.08
_exptl_crystal_size_min 0.06
_refine_diff_density_max 0.454
_refine_diff_density_min -0.482
_refine_diff_density_rms 0.081
_refine_ls_extinction_method none
_refine_ls_goodness_of_fit_ref 1.062
_refine_ls_hydrogen_treatment mixed
_refine_ls_matrix_type full
_refine_ls_number_parameters 220
_refine_ls_number_reflns 3021
_refine_ls_number_restraints 6
_refine_ls_restrained_S_all 1.061
_refine_ls_R_factor_all 0.0447
_refine_ls_R_factor_gt 0.0337
_refine_ls_shift/su_max 0.001
_refine_ls_shift/su_mean 0.000
_refine_ls_structure_factor_coef Fsqd
_refine_ls_weighting_details 'w=1/[\s^2^(Fo^2^)+(0.0219P)^2^+0.6135P] where P=(Fo^2^+2Fc^2^)/3'
_refine_ls_weighting_scheme calc
_refine_ls_wR_factor_gt 0.0643
_refine_ls_wR_factor_ref 0.0691
_reflns_Friedel_coverage 0.000
_reflns_number_gt 2526
_reflns_number_total 3021
_reflns_threshold_expression 'I > 2\s(I)'
_cod_data_source_file c7ce01988b2.cif
_cod_data_source_block Comp6CL_3179
_cod_depositor_comments 'Adding full bibliography for 7229861--7229872.cif.'
_cod_original_cell_volume 1627.38(10)
_cod_database_code 7229871
_shelx_shelxl_version_number 2014/7
_shelx_space_group_comment
;
The symmetry employed for this shelxl refinement is uniquely defined
by the following loop, which should always be used as a source of
symmetry information in preference to the above space-group names.
They are only intended as comments.
;

loop_
_space_group_symop_operation_xyz
'x, y, z'
'-x+1/2, y+1/2, -z+1/2'
'-x, -y, -z'
'x-1/2, -y-1/2, z-1/2'

loop_
_atom_site_label
_atom_site_type_symbol
_atom_site_fract_x
_atom_site_fract_y
_atom_site_fract_z
_atom_site_U_iso_or_equiv
_atom_site_adp_type
_atom_site_occupancy
_atom_site_site_symmetry_order
_atom_site_calc_flag
_atom_site_refinement_flags_posn
_atom_site_refinement_flags_adp
Cd1 Cd 0.20201(4) 0.22023(2) 0.82377(3) 0.03120(10) Uani 1 1 d . .
N1 N 0.4198(4) 0.16151(10) 0.8659(4) 0.0341(7) Uani 1 1 d . .
N2 N 0.7918(5) 0.02491(14) 1.0881(6) 0.0674(12) Uani 1 1 d D .
H1N2 H 0.692(5) 0.0252(15) 1.144(6) 0.101 Uiso 1 1 d D U
H2N2 H 0.856(6) 0.0000(11) 1.093(7) 0.101 Uiso 1 1 d D U
O1 O 0.9585(4) 0.05499(10) 0.8831(5) 0.0700(10) Uani 1 1 d . .
O2 O 0.3838(4) 0.26216(9) 1.0169(3) 0.0471(7) Uani 1 1 d . .
O3 O 0.3780(4) 0.25675(8) 0.6313(3) 0.0395(6) Uani 1 1 d . .
O4 O 0.0728(4) 0.18935(8) 1.0603(3) 0.0438(7) Uani 1 1 d . .
O5 O 0.0697(3) 0.18079(8) 0.5956(3) 0.0407(6) Uani 1 1 d . .
O6 O -0.0123(4) 0.27981(9) 0.8288(3) 0.0420(7) Uani 1 1 d D .
H1O6 H -0.065(5) 0.2720(13) 0.921(3) 0.063 Uiso 1 1 d D U
H2O6 H -0.069(5) 0.2706(13) 0.732(3) 0.063 Uiso 1 1 d D U
C1 C 0.4600(5) 0.29958(13) 0.9881(4) 0.0317(8) Uani 1 1 d . .
C2 C 0.4137(5) 0.32312(12) 0.8132(4) 0.0322(8) Uani 1 1 d . .
H2A H 0.4821 0.3515 0.8112 0.039 Uiso 1 1 calc R U
H2B H 0.2826 0.3305 0.8026 0.039 Uiso 1 1 calc R U
C3 C 0.4593(5) 0.29422(13) 0.6565(4) 0.0314(8) Uani 1 1 d . .
C4 C 0.5967(5) 0.16597(13) 0.8288(5) 0.0395(9) Uani 1 1 d . .
H4 H 0.6333 0.1933 0.7804 0.047 Uiso 1 1 calc R U
C5 C 0.7274(5) 0.13216(13) 0.8588(5) 0.0428(10) Uani 1 1 d . .
H5 H 0.8485 0.1367 0.8297 0.051 Uiso 1 1 calc R U
C6 C 0.6775(5) 0.09192(13) 0.9317(5) 0.0370(9) Uani 1 1 d . .
C7 C 0.4935(5) 0.08651(13) 0.9666(6) 0.0478(11) Uani 1 1 d . .
H7 H 0.4530 0.0593 1.0128 0.057 Uiso 1 1 calc R U
C8 C 0.3725(5) 0.12169(13) 0.9322(6) 0.0461(11) Uani 1 1 d . .
H8 H 0.2496 0.1175 0.9566 0.055 Uiso 1 1 calc R U
C9 C 0.8208(6) 0.05522(14) 0.9674(6) 0.0473(11) Uani 1 1 d . .
O1S O 0.4740(6) 0.01019(14) 0.2772(5) 0.1078(15) Uani 1 1 d . .
N1S N 0.3076(6) 0.05970(13) 0.4269(5) 0.0648(11) Uani 1 1 d . .
C1S C 0.4437(11) 0.0941(2) 0.4382(8) 0.138(3) Uani 1 1 d . .
H1S1 H 0.5625 0.0811 0.4204 0.208 Uiso 1 1 calc R U
H1S2 H 0.4474 0.1080 0.5514 0.208 Uiso 1 1 calc R U
H1S3 H 0.4138 0.1168 0.3504 0.208 Uiso 1 1 calc R U
C2S C 0.1442(9) 0.0647(2) 0.5241(8) 0.115(2) Uani 1 1 d . .
H2S1 H 0.0400 0.0506 0.4607 0.173 Uiso 1 1 calc R U
H2S2 H 0.1190 0.0965 0.5398 0.173 Uiso 1 1 calc R U
H2S3 H 0.1656 0.0504 0.6360 0.173 Uiso 1 1 calc R U
C3S C 0.3389(8) 0.02055(18) 0.3534(7) 0.0763(16) Uani 1 1 d . .
H3S H 0.2482 -0.0017 0.3602 0.092 Uiso 1 1 calc R U

loop_
_atom_site_aniso_label
_atom_site_aniso_U_11
_atom_site_aniso_U_22
_atom_site_aniso_U_33
_atom_site_aniso_U_23
_atom_site_aniso_U_13
_atom_site_aniso_U_12
Cd1 0.03558(17) 0.03255(16) 0.02623(15) -0.00014(11) 0.00738(12) 0.00148(12)
N1 0.0337(17) 0.0332(17) 0.0352(17) 0.0041(14) 0.0023(14) 0.0045(14)
N2 0.062(3) 0.067(3) 0.077(3) 0.033(2) 0.028(2) 0.033(2)
O1 0.0498(19) 0.062(2) 0.102(3) 0.0287(19) 0.0367(19) 0.0286(16)
O2 0.0667(19) 0.0457(16) 0.0272(14) 0.0078(13) -0.0080(14) -0.0145(15)
O3 0.0541(17) 0.0403(15) 0.0263(13) -0.0072(12) 0.0170(13) -0.0120(14)
O4 0.0522(17) 0.0431(16) 0.0391(15) 0.0041(13) 0.0235(14) 0.0098(14)
O5 0.0481(16) 0.0393(14) 0.0329(14) 0.0011(12) -0.0093(13) 0.0047(13)
O6 0.0450(17) 0.0522(18) 0.0288(14) 0.0011(14) 0.0030(13) 0.0044(13)
C1 0.036(2) 0.037(2) 0.0230(18) -0.0036(17) 0.0048(17) 0.0073(19)
C2 0.041(2) 0.030(2) 0.0250(18) -0.0009(15) 0.0027(17) 0.0028(17)
C3 0.033(2) 0.040(2) 0.0205(18) 0.0092(16) 0.0006(16) 0.0038(18)
C4 0.036(2) 0.033(2) 0.049(2) 0.0051(18) 0.0019(19) -0.0020(18)
C5 0.030(2) 0.046(2) 0.054(3) 0.003(2) 0.004(2) 0.0001(19)
C6 0.035(2) 0.039(2) 0.038(2) 0.0016(18) 0.0046(18) 0.0065(18)
C7 0.045(2) 0.036(2) 0.064(3) 0.017(2) 0.017(2) 0.010(2)
C8 0.035(2) 0.047(3) 0.058(3) 0.011(2) 0.014(2) 0.004(2)
C9 0.038(2) 0.047(3) 0.058(3) 0.009(2) 0.011(2) 0.013(2)
O1S 0.132(4) 0.097(3) 0.103(3) 0.019(2) 0.072(3) 0.029(3)
N1S 0.095(3) 0.049(2) 0.052(2) -0.001(2) 0.018(2) 0.001(2)
C1S 0.217(8) 0.120(6) 0.081(5) -0.028(4) 0.031(5) -0.094(6)
C2S 0.142(6) 0.090(5) 0.123(6) 0.001(4) 0.072(5) 0.031(4)
C3S 0.104(5) 0.063(3) 0.066(3) 0.006(3) 0.031(3) -0.001(3)

loop_
_atom_type_symbol
_atom_type_description
_atom_type_scat_dispersion_real
_atom_type_scat_dispersion_imag
_atom_type_scat_source
C C 0.0033 0.0016 'International Tables Vol C Tables 4.2.6.8 and 6.1.1.4'
H H 0.0000 0.0000 'International Tables Vol C Tables 4.2.6.8 and 6.1.1.4'
N N 0.0061 0.0033 'International Tables Vol C Tables 4.2.6.8 and 6.1.1.4'
O O 0.0106 0.0060 'International Tables Vol C Tables 4.2.6.8 and 6.1.1.4'
Cd Cd -0.8075 1.2024 'International Tables Vol C Tables 4.2.6.8 and 6.1.1.4'

loop_
_geom_angle_atom_site_label_1
_geom_angle_atom_site_label_2
_geom_angle_atom_site_label_3
_geom_angle
_geom_angle_site_symmetry_1
O5 Cd1 O2 168.09(10) .
O5 Cd1 O3 87.82(9) .
O2 Cd1 O3 81.12(9) .
O5 Cd1 O4 103.87(10) .
O2 Cd1 O4 86.92(10) .
O3 Cd1 O4 167.73(9) .
O5 Cd1 O6 98.80(9) .
O2 Cd1 O6 86.36(10) .
O3 Cd1 O6 93.53(9) .
O4 Cd1 O6 88.43(9) .
O5 Cd1 N1 88.40(10) .
O2 Cd1 N1 87.57(10) .
O3 Cd1 N1 91.90(10) .
O4 Cd1 N1 84.79(10) .
O6 Cd1 N1 171.13(10) .
C8 N1 C4 116.4(3) .
C8 N1 Cd1 120.7(2) .
C4 N1 Cd1 122.9(2) .
C1 O2 Cd1 126.8(2) .
C3 O3 Cd1 126.0(2) .
C3 O4 Cd1 130.2(2) 4_566
C1 O5 Cd1 119.5(2) 4_565
O5 C1 O2 123.7(3) 4_666
O5 C1 C2 117.6(3) 4_666
O2 C1 C2 118.7(3) .
C1 C2 C3 113.4(3) .
O4 C3 O3 124.8(3) 4_665
O4 C3 C2 116.4(3) 4_665
O3 C3 C2 118.8(3) .
N1 C4 C5 123.3(4) .
C6 C5 C4 119.5(3) .
C5 C6 C7 117.7(3) .
C5 C6 C9 119.6(3) .
C7 C6 C9 122.7(4) .
C8 C7 C6 119.1(4) .
N1 C8 C7 124.0(4) .
O1 C9 N2 123.2(4) .
O1 C9 C6 118.8(4) .
N2 C9 C6 118.0(4) .
C3S N1S C1S 121.0(5) .
C3S N1S C2S 119.0(5) .
C1S N1S C2S 119.1(5) .
O1S C3S N1S 126.8(6) .

loop_
_geom_bond_atom_site_label_1
_geom_bond_atom_site_label_2
_geom_bond_distance
_geom_bond_site_symmetry_2
Cd1 O5 2.255(2) .
Cd1 O2 2.271(3) .
Cd1 O3 2.289(2) .
Cd1 O4 2.292(2) .
Cd1 O6 2.339(3) .
Cd1 N1 2.341(3) .
N1 C8 1.330(4) .
N1 C4 1.338(4) .
N2 C9 1.313(5) .
O1 C9 1.229(4) .
O2 C1 1.256(4) .
O3 C3 1.255(4) .
O4 C3 1.242(4) 4_566
O5 C1 1.244(4) 4_565
C1 O5 1.244(4) 4_666
C1 C2 1.526(5) .
C2 C3 1.529(5) .
C3 O4 1.242(4) 4_665
C4 C5 1.378(5) .
C5 C6 1.367(5) .
C6 C7 1.386(5) .
C6 C9 1.506(5) .
C7 C8 1.367(5) .
O1S C3S 1.215(6) .
N1S C3S 1.307(6) .
N1S C1S 1.408(7) .
N1S C2S 1.452(6) .

loop_
_geom_hbond_atom_site_label_D
_geom_hbond_atom_site_label_H
_geom_hbond_atom_site_label_A
_geom_hbond_distance_DH
_geom_hbond_distance_HA
_geom_hbond_distance_DA
_geom_hbond_angle_DHA
_geom_hbond_site_symmetry_A
N2 H1N2 O1S 0.867(18) 1.99(2) 2.843(5) 166(4) 1_556
N2 H2N2 O1 0.867(18) 2.096(19) 2.958(4) 173(5) 3_757
O6 H1O6 O3 0.859(18) 1.90(2) 2.732(3) 163(4) 4_566
O6 H2O6 O2 0.864(18) 1.92(2) 2.750(4) 160(4) 4_565
C2 H2B O6 0.97 2.62 3.344(5) 131.6 .
C7 H7 O1S 0.93 2.49 3.285(6) 143.9 1_556
C8 H8 O4 0.93 2.62 3.151(4) 116.8 .
C2S H2S2 O5 0.96 2.54 3.498(6) 176.4 .
C2S H2S3 O1 0.96 2.51 3.171(7) 126.1 1_455
